data_1533775
loop_
_publ_author_name
'Bie Lijian'
'Li Guobao'
'Liao Fuhui'
'Lin Jianhua'

_publ_section_title
;
 Structure variation and phase relationship of the hexagonal perovskite
 system La2 Ca2 Mn O7 - Sm2 Ca2 Mn O7
;
_journal_name_full 'Gaodeng Xuexiao Huaxue Xuebao'
_journal_page_first 753
_journal_page_last 756
_journal_volume 24
_journal_year 2003
_chemical_formula_sum 'Ca2 Mn O7 Sm2'
_chemical_name_systematic 'Sm2 Ca2 (Mn O7)'
_space_group_IT_number 148
_symmetry_space_group_name_Hall '-R 3'
_symmetry_space_group_name_H-M 'R -3 :H'
_cell_angle_alpha 90
_cell_angle_beta 90
_cell_angle_gamma 120
_cell_formula_units_Z 12
_cell_length_a 11.0526
_cell_length_b 11.0526
_cell_length_c 17.1161
_cell_volume 1810.774
_citation_journal_id_ASTM KTHPDM
_cod_data_source_file BieLijian_KTHPDM_2003_853.cif
_cod_data_source_block Ca2Mn1O7Sm2
_cod_original_formula_sum 'Ca2 Mn1 O7 Sm2'
_cod_database_code 1533775

loop_
_symmetry_equiv_pos_as_xyz
x,y,z
-y,x-y,z
-x+y,-x,z
-x,-y,-z
y,-x+y,-z
x-y,x,-z
x+2/3,y+1/3,z+1/3
-y+2/3,x-y+1/3,z+1/3
-x+y+2/3,-x+1/3,z+1/3
-x+2/3,-y+1/3,-z+1/3
y+2/3,-x+y+1/3,-z+1/3
x-y+2/3,x+1/3,-z+1/3
x+1/3,y+2/3,z+2/3
-y+1/3,x-y+2/3,z+2/3
-x+y+1/3,-x+2/3,z+2/3
-x+1/3,-y+2/3,-z+2/3
y+1/3,-x+y+2/3,-z+2/3
x-y+1/3,x+2/3,-z+2/3

loop_
_atom_site_label
_atom_site_type_symbol
_atom_site_fract_x
_atom_site_fract_y
_atom_site_fract_z
_atom_site_occupancy
_atom_site_U_iso_or_equiv
O1 O-2 0.0286 0.1663 0.275 1 0.0
O2 O-2 0.0703 0.1406 0.0659 1 0.0
O4 O-2 0.0468 0.3786 0.0583 1 0.0
O6 O-2 0.2491 0.1148 0.1667 0.5 0.0
Sm3 Sm+3 0 0 0.183 0.12 0.0
Sm1 Sm+3 0 0 0.3718 0.67 0.0
Ca3 Ca+2 0 0 0.183 0.88 0.0
Sm2 Sm+3 0.1635 0.3335 -0.0437 0.95 0.0
Ca4 Ca+2 -0.0218 0.4994 0.1712 0.88 0.0
Mn2 Mn+4 0.5 0 0 1 0.0
O5 O-2 0.2626 0.6827 0.1667 0.1667 0.0
O3 O-2 0.0862 0.6651 0.0767 1 0.0
Ca1 Ca+2 0 0 0.3718 0.33 0.0
Sm4 Sm+3 -0.0218 0.4994 0.1712 0.12 0.0
Mn1 Mn+4 0 0 0 1 0.0
Ca2 Ca+2 0.1635 0.3335 -0.0437 0.05 0.0
